data_7219849
loop_
_publ_author_name
'Zhu, Liu-Zheng'
'Wang, Cong-Zhi'
'Mei, Lei'
'Wang, Lin'
'Liu, Yun-Hai'
'Zhu, Zhen-Tai'
'Zhao, Yu-Liang'
'Chai, Zhi-Fang'
'Shi, Wei-Qun'

_publ_section_title
;
 Two novel uranyl complexes of a semi-rigid aromatic tetracarboxylic acid
 supported by an organic base as an auxiliary ligand or a templating
 agent: an experimental and theoretical exploration
;
_journal_issue 15
_journal_name_full CrystEngComm
_journal_page_first 3031
_journal_paper_doi 10.1039/C5CE00223K
_journal_volume 17
_journal_year 2015
_chemical_formula_sum 'C99 H60 N8 O45 U6'
_chemical_formula_weight 3509.73
_chemical_name_systematic
; 
 ? 
;
_space_group_IT_number 2
_symmetry_cell_setting triclinic
_symmetry_space_group_name_Hall '-P 1'
_symmetry_space_group_name_H-M 'P -1'
_atom_sites_solution_hydrogens geom
_atom_sites_solution_primary direct
_atom_sites_solution_secondary difmap
_audit_creation_method SHELXL-97
_audit_update_record
;
2015-01-19 deposited with the CCDC.
2015-03-10 downloaded from the CCDC.
;
_cell_angle_alpha 71.475(5)
_cell_angle_beta 63.479(5)
_cell_angle_gamma 86.375(4)
_cell_formula_units_Z 1
_cell_length_a 14.1475(7)
_cell_length_b 14.2138(7)
_cell_length_c 14.2205(8)
_cell_measurement_temperature 293(2)
_cell_volume 2415.7(3)
_computing_structure_refinement 'SHELXL-97 (Sheldrick, 1997)'
_computing_structure_solution 'SHELXS-97 (Sheldrick, 1990)'
_diffrn_ambient_temperature 293(2)
_diffrn_measured_fraction_theta_full 0.998
_diffrn_measured_fraction_theta_max 0.998
_diffrn_radiation_monochromator graphite
_diffrn_radiation_source 'fine-focus sealed tube'
_diffrn_radiation_type CuK\a
_diffrn_radiation_wavelength 1.54178
_diffrn_reflns_av_R_equivalents 0.0464
_diffrn_reflns_av_sigmaI/netI 0.0645
_diffrn_reflns_limit_h_max 16
_diffrn_reflns_limit_h_min -15
_diffrn_reflns_limit_k_max 16
_diffrn_reflns_limit_k_min -16
_diffrn_reflns_limit_l_max 16
_diffrn_reflns_limit_l_min -16
_diffrn_reflns_number 17324
_diffrn_reflns_theta_full 67.07
_diffrn_reflns_theta_max 67.07
_diffrn_reflns_theta_min 3.29
_exptl_absorpt_coefficient_mu 28.812
_exptl_crystal_density_diffrn 2.413
_exptl_crystal_density_method 'not measured'
_exptl_crystal_description block
_exptl_crystal_F_000 1622
_refine_diff_density_max 3.280
_refine_diff_density_min -4.859
_refine_diff_density_rms 0.240
_refine_ls_extinction_method none
_refine_ls_goodness_of_fit_ref 1.103
_refine_ls_hydrogen_treatment mixed
_refine_ls_matrix_type full
_refine_ls_number_parameters 704
_refine_ls_number_reflns 8600
_refine_ls_number_restraints 0
_refine_ls_restrained_S_all 1.103
_refine_ls_R_factor_all 0.0711
_refine_ls_R_factor_gt 0.0572
_refine_ls_shift/su_max 0.001
_refine_ls_shift/su_mean 0.000
_refine_ls_structure_factor_coef Fsqd
_refine_ls_weighting_details 'calc w=1/[\s^2^(Fo^2^)+(0.0000P)^2^+73.8101P] where P=(Fo^2^+2Fc^2^)/3'
_refine_ls_weighting_scheme calc
_refine_ls_wR_factor_gt 0.1158
_refine_ls_wR_factor_ref 0.1211
_reflns_number_gt 7411
_reflns_number_total 8600
_reflns_threshold_expression >2sigma(I)
_cod_data_source_file c5ce00223k2.cif
_cod_data_source_block bptc-phen-u
_cod_depositor_comments 'Adding full bibliography for 7219848--7219849.cif.'
_cod_original_cell_volume 2415.7(2)
_cod_original_sg_symbol_H-M P-1
_cod_database_code 7219849

loop_
_symmetry_equiv_pos_as_xyz
'x, y, z'
'-x, -y, -z'

loop_
_atom_site_label
_atom_site_type_symbol
_atom_site_fract_x
_atom_site_fract_y
_atom_site_fract_z
_atom_site_U_iso_or_equiv
_atom_site_adp_type
_atom_site_occupancy
_atom_site_symmetry_multiplicity
_atom_site_calc_flag
_atom_site_refinement_flags
U2 U 0.74985(4) 0.49347(3) 0.48674(4) 0.02731(12) Uani 1 1 d .
U3 U 0.80706(7) 0.48091(4) -0.00424(5) 0.0617(2) Uani 1 1 d .
O10 O 1.2386(10) 1.0140(8) 0.0904(9) 0.049(3) Uani 1 1 d .
O11 O 1.2446(8) 0.9245(7) -0.0143(8) 0.032(2) Uani 1 1 d .
O14 O 1.4765(7) 0.9103(6) -0.0885(7) 0.025(2) Uani 1 1 d .
O1 O 0.6409(9) 0.4827(7) 0.4600(8) 0.039(2) Uani 1 1 d .
O12 O 1.3077(7) 0.7411(6) 0.0333(7) 0.025(2) Uani 1 1 d .
O22 O 0.6537(10) 0.4625(9) -0.0392(10) 0.060(4) Uani 1 1 d .
H22B H 0.6225 0.5158 -0.0418 0.091 Uiso 1 1 d R
H22A H 0.6107 0.4139 0.0132 0.091 Uiso 1 1 d R
N1 N 0.6808(8) 0.3310(8) 0.6448(9) 0.024(2) Uani 1 1 d .
O4 O 0.8636(9) 0.5576(7) 0.2872(8) 0.038(3) Uani 1 1 d .
O20 O 0.8342(9) 0.3618(8) -0.0964(9) 0.047(3) Uani 1 1 d .
O3 O 0.7926(9) 0.6663(7) 0.3730(7) 0.038(3) Uani 1 1 d .
N2 N 0.8173(9) 0.3387(8) 0.4315(9) 0.028(3) Uani 1 1 d .
N3 N 1.4066(9) 1.0657(8) -0.2367(10) 0.030(3) Uani 1 1 d .
O13 O 1.3099(7) 0.8442(8) -0.1870(7) 0.034(2) Uani 1 1 d .
N4 N 1.5298(9) 0.9454(9) -0.3471(9) 0.034(3) Uani 1 1 d .
O8 O 0.5455(10) 0.6546(11) 0.9617(9) 0.065(4) Uani 1 1 d .
C1 C 0.6125(10) 0.3263(10) 0.7483(11) 0.025(3) Uani 1 1 d .
H1 H 0.5925 0.3856 0.7630 0.030 Uiso 1 1 calc R
C11 C 0.7864(10) 0.2484(10) 0.5137(11) 0.025(3) Uani 1 1 d .
C7 C 0.8233(11) 0.1597(11) 0.4909(12) 0.031(3) Uani 1 1 d .
C31 C 1.3543(12) 1.1285(12) -0.1821(14) 0.041(4) Uani 1 1 d .
H31 H 1.3100 1.1013 -0.1064 0.049 Uiso 1 1 calc R
C6 C 0.7860(11) 0.0662(11) 0.5807(12) 0.029(3) Uani 1 1 d .
H6 H 0.8117 0.0080 0.5660 0.035 Uiso 1 1 calc R
C30 C 1.3611(13) 1.2319(12) -0.2303(14) 0.046(4) Uani 1 1 d .
H30 H 1.3220 1.2714 -0.1877 0.055 Uiso 1 1 calc R
C10 C 0.8846(12) 0.3420(12) 0.3300(12) 0.040(4) Uani 1 1 d .
H10 H 0.9075 0.4038 0.2747 0.047 Uiso 1 1 calc R
C5 C 0.7149(11) 0.0601(10) 0.6856(12) 0.030(3) Uani 1 1 d .
H5 H 0.6910 -0.0015 0.7412 0.035 Uiso 1 1 calc R
C4 C 0.6767(10) 0.1504(10) 0.7101(11) 0.025(3) Uani 1 1 d .
O9 O 0.9696(9) 0.9385(7) 0.4526(9) 0.043(3) Uani 1 1 d .
C25 C 1.6090(12) 1.0829(13) -0.5185(12) 0.041(4) Uani 1 1 d .
C44 C 1.0260(11) 0.7085(10) 0.3897(11) 0.029(3) Uani 1 1 d .
H44 H 0.9880 0.6608 0.4587 0.035 Uiso 1 1 calc R
C46 C 1.1503(10) 0.7494(10) 0.1945(10) 0.023(3) Uani 1 1 d .
C3 C 0.6026(10) 0.1492(9) 0.8169(11) 0.024(3) Uani 1 1 d .
H3 H 0.5765 0.0889 0.8746 0.028 Uiso 1 1 calc R
C2 C 0.5691(11) 0.2362(10) 0.8364(11) 0.029(3) Uani 1 1 d .
H2 H 0.5185 0.2360 0.9063 0.035 Uiso 1 1 calc R
C32 C 1.4735(13) 1.1068(11) -0.3464(12) 0.036(3) Uani 1 1 d .
C26 C 1.6152(14) 1.1883(13) -0.5752(13) 0.048(5) Uani 1 1 d .
H26 H 1.6601 1.2145 -0.6509 0.058 Uiso 1 1 calc R
O5 O 0.6538(8) 0.5672(8) 0.6150(8) 0.039(2) Uani 1 1 d .
C33 C 1.5383(11) 1.0416(11) -0.4033(11) 0.031(3) Uani 1 1 d .
C13 C 0.8496(11) 0.6474(11) 0.2841(11) 0.029(3) Uani 1 1 d .
C48 C 1.1499(10) 0.8510(9) 0.1836(11) 0.024(3) Uani 1 1 d .
C38 C 0.8380(12) 0.8250(11) 0.6678(12) 0.035(3) Uani 1 1 d .
H38 H 0.8843 0.8716 0.6634 0.042 Uiso 1 1 calc R
C50 C 1.0840(11) 0.8784(10) 0.2755(11) 0.027(3) Uani 1 1 d .
H50 H 1.0814 0.9457 0.2684 0.032 Uiso 1 1 calc R
C45 C 1.0883(10) 0.6786(9) 0.2966(11) 0.023(3) Uani 1 1 d .
H45 H 1.0880 0.6114 0.3033 0.028 Uiso 1 1 calc R
C37 C 0.8629(11) 0.7906(11) 0.5785(11) 0.032(3) Uani 1 1 d .
C43 C 1.0210(11) 0.8079(9) 0.3789(11) 0.022(3) Uani 1 1 d .
C36 C 0.7985(10) 0.7154(10) 0.5877(11) 0.027(3) Uani 1 1 d .
H36 H 0.8180 0.6904 0.5292 0.032 Uiso 1 1 calc R
C35 C 0.7041(11) 0.6770(11) 0.6850(12) 0.031(3) Uani 1 1 d .
C29 C 1.4264(13) 1.2735(11) -0.3410(15) 0.046(4) Uani 1 1 d .
H29 H 1.4325 1.3421 -0.3750 0.055 Uiso 1 1 calc R
C42 C 0.9534(11) 0.8510(11) 0.4696(11) 0.030(3) Uani 1 1 d .
U1 U 1.39216(3) 0.87470(3) -0.13512(3) 0.02384(11) Uani 1 1 d .
C28 C 1.4845(12) 1.2122(11) -0.4034(13) 0.036(4) Uani 1 1 d .
O6 O 0.5629(12) 0.5527(9) 0.7919(11) 0.088(6) Uani 1 1 d .
O7 O 0.4959(8) 0.7445(7) 0.8352(8) 0.036(2) Uani 1 1 d .
O19 O 0.8651(14) 0.5725(9) -0.1343(11) 0.082(5) Uani 1 1 d .
C40 C 0.6757(12) 0.7173(11) 0.7708(11) 0.034(3) Uani 1 1 d .
C47 C 1.2123(10) 0.7077(9) 0.1001(10) 0.023(3) Uani 1 1 d .
C41 C 0.5636(12) 0.7003(11) 0.8654(12) 0.036(4) Uani 1 1 d .
C8 C 0.8932(12) 0.1666(13) 0.3806(13) 0.041(4) Uani 1 1 d .
H8 H 0.9185 0.1096 0.3623 0.049 Uiso 1 1 calc R
C34 C 0.6351(12) 0.5942(11) 0.6997(13) 0.040(4) Uani 1 1 d .
C39 C 0.7434(11) 0.7886(12) 0.7630(11) 0.034(3) Uani 1 1 d .
H39 H 0.7251 0.8124 0.8221 0.040 Uiso 1 1 calc R
C23 C 1.6607(12) 0.9198(13) -0.5130(12) 0.041(4) Uani 1 1 d .
H23 H 1.7015 0.8756 -0.5474 0.049 Uiso 1 1 calc R
C24 C 1.6707(12) 1.0182(14) -0.5716(12) 0.045(4) Uani 1 1 d .
H24 H 1.7185 1.0420 -0.6466 0.054 Uiso 1 1 calc R
C19 C 1.0000(14) 0.8021(10) -0.0193(7) 0.159(15) Uiso 1 1 d G
H19 H 1.0355 0.7941 -0.0889 0.191 Uiso 1 1 calc R
C20 C 0.9521(12) 0.7193(7) 0.0752(9) 0.066(7) Uani 1 1 d G
C14 C 0.8991(8) 0.7313(5) 0.1792(7) 0.025(3) Uani 1 1 d G
C15 C 0.8942(9) 0.8260(7) 0.1888(7) 0.041(4) Uani 1 1 d G
H15 H 0.8587 0.8340 0.2584 0.049 Uiso 1 1 calc R
C16 C 0.9421(12) 0.9088(5) 0.0943(10) 0.067(7) Uani 1 1 d G
C18 C 0.9951(14) 0.8968(8) -0.0097(8) 0.120(11) Uiso 1 1 d G
O18 O 0.7453(15) 0.3902(10) 0.1267(12) 0.087(5) Uani 1 1 d .
O17 O 0.8690(16) 0.5850(11) 0.0630(15) 0.090(6) Uani 1 1 d .
C27 C 1.5565(15) 1.2492(14) -0.5194(13) 0.050(5) Uani 1 1 d .
H27 H 1.5629 1.3170 -0.5574 0.061 Uiso 1 1 calc R
C9 C 0.9232(14) 0.2577(13) 0.3013(13) 0.048(4) Uani 1 1 d .
H9 H 0.9695 0.2636 0.2279 0.057 Uiso 1 1 calc R
C49 C 1.2171(12) 0.9361(11) 0.0807(12) 0.033(3) Uani 1 1 d .
C22 C 1.5883(11) 0.8860(12) -0.4005(11) 0.033(3) Uani 1 1 d .
H22 H 1.5811 0.8184 -0.3614 0.040 Uiso 1 1 calc R
O16 O 1.0309(17) 0.5827(14) 0.0232(19) 0.119(8) Uani 1 1 d .
C12 C 0.7125(10) 0.2432(10) 0.6255(10) 0.022(3) Uani 1 1 d .
C21 C 0.948(2) 0.6183(13) 0.0554(14) 0.066(7) Uani 1 1 d .
O15 O 0.898(2) 1.0206(15) 0.1941(17) 0.055(7) Uani 0.50 1 d P
O21 O 0.676(2) 0.5911(14) 0.0644(15) 0.121(9) Uani 1 1 d .
H21A H 0.6115 0.5797 0.0623 0.182 Uiso 1 1 d R
H21B H 0.6970 0.6598 0.0240 0.182 Uiso 1 1 d R
C17 C 0.941(3) 1.011(2) 0.103(2) 0.041(8) Uani 0.50 1 d P
O2 O 0.8594(8) 0.4986(8) 0.5134(8) 0.038(2) Uani 1 1 d .
O23 O 0.425(2) 0.470(2) 0.726(3) 0.146(9) Uani 1 1 d G
H23A H 0.3950 0.4766 0.6843 0.220 Uiso 1 1 d G
H23B H 0.3973 0.5068 0.7671 0.220 Uiso 1 1 d G

loop_
_atom_site_aniso_label
_atom_site_aniso_U_11
_atom_site_aniso_U_22
_atom_site_aniso_U_33
_atom_site_aniso_U_23
_atom_site_aniso_U_13
_atom_site_aniso_U_12
U2 0.0320(3) 0.0217(2) 0.0220(2) -0.00144(18) -0.0099(2) -0.00383(18)
U3 0.1050(6) 0.0263(3) 0.0478(4) -0.0256(3) -0.0212(4) 0.0139(3)
O10 0.061(8) 0.033(6) 0.036(6) -0.011(5) -0.005(6) -0.010(5)
O11 0.034(6) 0.024(5) 0.028(5) -0.001(4) -0.010(4) 0.000(4)
O14 0.035(5) 0.021(5) 0.019(4) -0.003(4) -0.013(4) -0.006(4)
O1 0.059(7) 0.027(5) 0.030(5) -0.003(4) -0.024(5) -0.002(5)
O12 0.021(5) 0.025(5) 0.016(4) -0.002(4) 0.000(4) -0.001(4)
O22 0.070(9) 0.028(6) 0.058(8) -0.014(6) -0.009(7) 0.011(6)
N1 0.023(6) 0.025(6) 0.022(6) -0.008(5) -0.008(5) 0.000(4)
O4 0.058(7) 0.016(5) 0.026(5) -0.003(4) -0.009(5) 0.000(4)
O20 0.045(7) 0.031(6) 0.046(7) -0.030(5) 0.008(5) -0.009(5)
O3 0.053(7) 0.019(5) 0.018(5) 0.000(4) 0.001(5) -0.006(4)
N2 0.039(7) 0.015(6) 0.024(6) -0.006(4) -0.009(5) 0.001(5)
N3 0.030(6) 0.024(6) 0.030(6) 0.007(5) -0.017(5) -0.013(5)
O13 0.028(5) 0.048(6) 0.011(4) 0.001(4) -0.002(4) -0.012(4)
N4 0.030(6) 0.048(8) 0.022(6) -0.003(5) -0.014(5) -0.005(6)
O8 0.051(8) 0.095(10) 0.020(6) -0.003(6) -0.005(5) 0.027(7)
C1 0.027(7) 0.020(7) 0.027(7) -0.010(5) -0.009(6) 0.002(5)
C11 0.019(6) 0.034(8) 0.023(7) -0.015(6) -0.006(6) -0.002(5)
C7 0.026(7) 0.043(9) 0.035(8) -0.017(7) -0.021(6) 0.009(6)
C31 0.032(8) 0.048(10) 0.048(10) -0.010(8) -0.028(8) 0.010(7)
C6 0.031(8) 0.036(8) 0.038(8) -0.023(7) -0.023(7) 0.014(6)
C30 0.041(9) 0.039(9) 0.049(10) 0.000(8) -0.021(8) -0.005(7)
C10 0.036(9) 0.039(9) 0.027(8) -0.009(7) -0.001(7) 0.005(7)
C5 0.032(8) 0.025(7) 0.035(8) -0.010(6) -0.017(6) 0.001(6)
C4 0.025(7) 0.029(7) 0.024(7) -0.008(6) -0.013(6) 0.000(5)
O9 0.049(7) 0.027(6) 0.041(6) -0.025(5) 0.000(5) -0.005(5)
C25 0.031(8) 0.063(11) 0.027(8) 0.003(7) -0.020(7) -0.011(7)
C44 0.026(7) 0.036(8) 0.022(7) -0.004(6) -0.013(6) 0.007(6)
C46 0.019(6) 0.028(7) 0.023(7) -0.015(6) -0.007(5) 0.009(5)
C3 0.034(7) 0.011(6) 0.023(7) 0.003(5) -0.016(6) -0.004(5)
C2 0.033(8) 0.033(8) 0.022(7) -0.012(6) -0.011(6) 0.005(6)
C32 0.047(9) 0.035(8) 0.029(8) 0.001(6) -0.027(7) 0.001(7)
C26 0.054(11) 0.059(11) 0.027(8) 0.012(8) -0.029(8) -0.028(9)
O5 0.042(6) 0.036(6) 0.031(6) -0.010(5) -0.009(5) -0.004(5)
C33 0.034(8) 0.034(8) 0.027(7) 0.003(6) -0.021(6) -0.017(6)
C13 0.034(8) 0.033(8) 0.021(7) -0.009(6) -0.013(6) 0.004(6)
C48 0.030(7) 0.010(6) 0.032(7) -0.008(5) -0.014(6) -0.001(5)
C38 0.036(8) 0.040(9) 0.027(8) -0.015(7) -0.010(7) 0.003(7)
C50 0.030(7) 0.026(7) 0.029(7) -0.013(6) -0.015(6) 0.001(6)
C45 0.027(7) 0.012(6) 0.027(7) -0.006(5) -0.009(6) 0.002(5)
C37 0.031(8) 0.042(9) 0.020(7) -0.016(6) -0.006(6) 0.012(6)
C43 0.034(7) 0.011(6) 0.030(7) -0.008(5) -0.019(6) 0.003(5)
C36 0.027(7) 0.028(7) 0.021(7) -0.012(6) -0.004(6) 0.005(6)
C35 0.027(7) 0.034(8) 0.027(7) -0.010(6) -0.009(6) 0.005(6)
C29 0.054(11) 0.015(7) 0.071(12) 0.010(7) -0.044(10) -0.015(7)
C42 0.024(7) 0.038(9) 0.024(7) -0.015(6) -0.005(6) 0.014(6)
U1 0.0236(2) 0.0263(2) 0.0169(2) -0.00376(17) -0.00692(18) -0.00046(17)
C28 0.035(8) 0.032(8) 0.037(8) 0.011(7) -0.025(7) -0.014(6)
O6 0.100(11) 0.029(7) 0.061(9) -0.027(6) 0.040(8) -0.028(7)
O7 0.036(6) 0.036(6) 0.029(5) -0.015(5) -0.008(5) 0.011(5)
O19 0.136(14) 0.035(7) 0.047(8) -0.013(6) -0.013(9) -0.024(8)
C40 0.032(8) 0.036(8) 0.013(6) -0.001(6) 0.003(6) 0.006(6)
C47 0.029(7) 0.007(6) 0.023(7) -0.007(5) 0.000(6) 0.002(5)
C41 0.031(8) 0.037(9) 0.027(8) -0.010(6) -0.003(6) 0.013(7)
C8 0.039(9) 0.057(11) 0.042(9) -0.034(8) -0.019(8) 0.015(8)
C34 0.035(8) 0.027(8) 0.032(8) -0.010(6) 0.009(7) -0.002(6)
C39 0.023(7) 0.053(10) 0.019(7) -0.019(7) 0.000(6) 0.007(6)
C23 0.033(8) 0.071(12) 0.019(7) -0.006(7) -0.015(6) -0.006(8)
C24 0.028(8) 0.084(13) 0.016(7) -0.002(8) -0.011(6) -0.012(8)
C20 0.13(2) 0.011(8) 0.032(9) -0.009(7) -0.019(11) 0.005(9)
C14 0.027(7) 0.021(7) 0.028(7) -0.006(6) -0.014(6) 0.005(5)
C15 0.049(10) 0.035(9) 0.019(7) -0.015(6) 0.006(7) -0.004(7)
C16 0.121(18) 0.021(9) 0.023(8) -0.010(7) 0.001(10) -0.010(9)
O18 0.146(16) 0.045(8) 0.052(8) -0.015(7) -0.033(10) 0.038(9)
O17 0.144(17) 0.047(9) 0.123(15) -0.062(10) -0.075(13) 0.021(10)
C27 0.062(12) 0.055(11) 0.031(9) 0.012(8) -0.031(9) -0.023(9)
C9 0.049(10) 0.052(11) 0.029(8) -0.013(8) -0.005(8) 0.003(8)
C49 0.032(8) 0.032(8) 0.026(7) -0.009(6) -0.006(6) 0.009(6)
C22 0.026(7) 0.049(9) 0.023(7) -0.008(7) -0.011(6) 0.002(6)
O16 0.147(18) 0.103(14) 0.20(2) -0.131(16) -0.110(17) 0.063(13)
C12 0.026(7) 0.027(7) 0.019(6) -0.007(5) -0.013(6) -0.004(5)
C21 0.14(2) 0.024(10) 0.024(8) -0.015(7) -0.024(11) 0.012(12)
O15 0.12(2) 0.022(11) 0.022(11) -0.012(9) -0.027(13) 0.015(12)
O21 0.24(2) 0.112(14) 0.112(14) -0.094(13) -0.134(17) 0.123(16)
C17 0.07(2) 0.023(15) 0.016(13) -0.014(12) -0.003(14) 0.003(14)
O2 0.035(6) 0.042(6) 0.023(5) -0.001(4) -0.005(4) -0.010(5)
O23 0.120(19) 0.22(3) 0.16(3) -0.12(2) -0.083(18) 0.062(18)

loop_
_atom_type_symbol
_atom_type_description
_atom_type_scat_dispersion_real
_atom_type_scat_dispersion_imag
_atom_type_scat_source
C C 0.0181 0.0091 'International Tables Vol C Tables 4.2.6.8 and 6.1.1.4'
H H 0.0000 0.0000 'International Tables Vol C Tables 4.2.6.8 and 6.1.1.4'
N N 0.0311 0.0180 'International Tables Vol C Tables 4.2.6.8 and 6.1.1.4'
O O 0.0492 0.0322 'International Tables Vol C Tables 4.2.6.8 and 6.1.1.4'
U U -4.3638 13.4090 'International Tables Vol C Tables 4.2.6.8 and 6.1.1.4'

loop_
_geom_angle_atom_site_label_1
_geom_angle_atom_site_label_2
_geom_angle_atom_site_label_3
_geom_angle
_geom_angle_site_symmetry_1
_geom_angle_site_symmetry_3
O2 U2 O1 177.4(5) . .
O2 U2 O5 90.6(4) . .
O1 U2 O5 91.3(4) . .
O2 U2 O3 90.1(4) . .
O1 U2 O3 92.0(4) . .
O5 U2 O3 79.5(3) . .
O2 U2 O4 90.9(4) . .
O1 U2 O4 89.2(4) . .
O5 U2 O4 133.2(3) . .
O3 U2 O4 53.7(3) . .
O2 U2 N1 88.7(4) . .
O1 U2 N1 89.6(4) . .
O5 U2 N1 86.1(3) . .
O3 U2 N1 165.5(3) . .
O4 U2 N1 140.8(3) . .
O2 U2 N2 88.2(4) . .
O1 U2 N2 89.3(4) . .
O5 U2 N2 151.4(4) . .
O3 U2 N2 129.0(3) . .
O4 U2 N2 75.4(3) . .
N1 U2 N2 65.4(3) . .
O2 U2 C13 91.0(4) . .
O1 U2 C13 90.2(4) . .
O5 U2 C13 106.3(4) . .
O3 U2 C13 26.8(4) . .
O4 U2 C13 26.9(3) . .
N1 U2 C13 167.7(4) . .
N2 U2 C13 102.3(4) . .
O19 U3 O18 178.4(8) . .
O19 U3 O16 93.2(8) . 2_765
O18 U3 O16 88.4(8) . 2_765
O19 U3 O20 88.1(5) . .
O18 U3 O20 92.3(5) . .
O16 U3 O20 72.9(5) 2_765 .
O19 U3 O17 87.5(6) . .
O18 U3 O17 92.8(7) . .
O16 U3 O17 79.2(6) 2_765 .
O20 U3 O17 151.4(5) . .
O19 U3 O21 89.8(7) . .
O18 U3 O21 88.8(7) . .
O16 U3 O21 148.0(6) 2_765 .
O20 U3 O21 139.1(6) . .
O17 U3 O21 69.1(7) . .
O19 U3 O22 87.8(6) . .
O18 U3 O22 90.9(7) . .
O16 U3 O22 142.4(4) 2_765 .
O20 U3 O22 69.6(4) . .
O17 U3 O22 138.4(5) . .
O21 U3 O22 69.5(6) . .
C49 O11 U1 134.0(9) . .
C47 O12 U1 134.5(8) . .
C1 N1 C12 117.5(11) . .
C1 N1 U2 122.6(8) . .
C12 N1 U2 119.8(8) . .
C13 O4 U2 92.7(8) . .
C47 O20 U3 142.7(9) 2_765 .
C13 O3 U2 94.0(8) . .
C10 N2 C11 118.6(12) . .
C10 N2 U2 123.5(9) . .
C11 N2 U2 117.8(8) . .
C31 N3 C32 116.8(13) . .
C31 N3 U1 121.8(10) . .
C32 N3 U1 121.2(10) . .
C22 N4 C33 118.5(13) . .
C22 N4 U1 121.0(10) . .
C33 N4 U1 120.4(10) . .
N1 C1 C2 123.4(12) . .
N2 C11 C7 121.3(12) . .
N2 C11 C12 119.4(12) . .
C7 C11 C12 119.3(13) . .
C8 C7 C11 118.1(14) . .
C8 C7 C6 123.0(14) . .
C11 C7 C6 118.8(13) . .
N3 C31 C30 125.0(16) . .
C5 C6 C7 122.5(13) . .
C29 C30 C31 118.6(17) . .
N2 C10 C9 123.2(14) . .
C6 C5 C4 119.2(13) . .
C3 C4 C12 117.7(12) . .
C3 C4 C5 122.1(12) . .
C12 C4 C5 120.2(12) . .
C24 C25 C33 117.2(15) . .
C24 C25 C26 122.6(15) . .
C33 C25 C26 120.2(16) . .
C43 C44 C45 120.2(13) . .
C45 C46 C48 120.2(11) . .
C45 C46 C47 115.0(11) . .
C48 C46 C47 124.7(12) . .
C2 C3 C4 120.1(12) . .
C3 C2 C1 118.6(12) . .
N3 C32 C33 117.4(13) . .
N3 C32 C28 122.1(15) . .
C33 C32 C28 120.5(14) . .
C27 C26 C25 120.6(15) . .
C34 O5 U2 152.6(11) . .
N4 C33 C25 122.6(15) . .
N4 C33 C32 119.0(13) . .
C25 C33 C32 118.4(14) . .
O3 C13 O4 119.6(13) . .
O3 C13 C14 118.6(12) . .
O4 C13 C14 121.8(11) . .
O3 C13 U2 59.2(7) . .
O4 C13 U2 60.4(7) . .
C14 C13 U2 177.7(9) . .
C50 C48 C46 118.3(12) . .
C50 C48 C49 115.2(11) . .
C46 C48 C49 126.5(12) . .
C39 C38 C37 119.1(14) . .
C48 C50 C43 122.2(12) . .
C46 C45 C44 120.2(12) . .
C36 C37 C38 120.7(14) . .
C36 C37 C42 123.5(12) . .
C38 C37 C42 115.3(14) . .
C44 C43 C50 118.9(12) . .
C44 C43 C42 126.1(12) . .
C50 C43 C42 115.0(11) . .
C37 C36 C35 120.1(13) . .
C40 C35 C36 118.8(14) . .
C40 C35 C34 119.5(13) . .
C36 C35 C34 121.7(13) . .
C30 C29 C28 119.5(14) . .
O9 C42 C43 118.3(12) . .
O9 C42 C37 118.6(12) . .
C43 C42 C37 123.1(12) . .
O14 U1 O13 177.4(4) . .
O14 U1 O11 94.1(4) . .
O13 U1 O11 86.4(4) . .
O14 U1 O7 87.2(4) . 1_654
O13 U1 O7 93.8(4) . 1_654
O11 U1 O7 146.1(3) . 1_654
O14 U1 O12 91.0(4) . .
O13 U1 O12 91.6(4) . .
O11 U1 O12 70.4(3) . .
O7 U1 O12 75.7(3) 1_654 .
O14 U1 N3 83.7(4) . .
O13 U1 N3 93.8(4) . .
O11 U1 N3 77.1(4) . .
O7 U1 N3 136.6(4) 1_654 .
O12 U1 N3 146.6(3) . .
O14 U1 N4 94.1(4) . .
O13 U1 N4 83.9(4) . .
O11 U1 N4 137.0(4) . .
O7 U1 N4 76.5(4) 1_654 .
O12 U1 N4 151.4(4) . .
N3 U1 N4 62.0(4) . .
C29 C28 C27 123.6(15) . .
C29 C28 C32 118.0(14) . .
C27 C28 C32 118.4(16) . .
C41 O7 U1 137.0(10) . 1_456
C39 C40 C35 120.6(13) . .
C39 C40 C41 116.3(13) . .
C35 C40 C41 122.2(14) . .
O20 C47 O12 123.7(11) 2_765 .
O20 C47 C46 116.7(11) 2_765 .
O12 C47 C46 119.5(11) . .
O8 C41 O7 125.1(14) . .
O8 C41 C40 121.2(14) . .
O7 C41 C40 113.5(12) . .
C9 C8 C7 118.9(15) . .
O6 C34 O5 122.1(16) . .
O6 C34 C35 119.1(15) . .
O5 C34 C35 118.8(13) . .
C40 C39 C38 120.5(13) . .
C24 C23 C22 119.2(16) . .
C23 C24 C25 119.5(14) . .
C20 C19 C18 120.0 . .
C14 C20 C19 120.0 . .
C14 C20 C21 123.2(10) . .
C19 C20 C21 116.3(10) . .
C15 C14 C20 120.0 . .
C15 C14 C13 116.3(8) . .
C20 C14 C13 123.6(8) . .
C14 C15 C16 120.0 . .
C15 C16 C18 120.0 . .
C15 C16 C17 120.9(13) . .
C18 C16 C17 119.0(13) . .
C16 C18 C19 120.0 . .
C16 C18 C17 114.7(13) . 2_775
C19 C18 C17 124.4(13) . 2_775
C21 O17 U3 142.1(15) . .
C26 C27 C28 121.8(16) . .
C8 C9 C10 119.8(15) . .
O10 C49 O11 123.1(14) . .
O10 C49 C48 119.4(13) . .
O11 C49 C48 117.4(13) . .
N4 C22 C23 123.0(15) . .
C21 O16 U3 163.7(17) . 2_765
N1 C12 C4 122.5(12) . .
N1 C12 C11 117.5(11) . .
C4 C12 C11 120.0(12) . .
O16 C21 O17 123.3(19) . .
O16 C21 C20 116(2) . .
O17 C21 C20 121(2) . .
O15 C17 C16 119(2) . .
O15 C17 C18 114(2) . 2_775
C16 C17 C18 125.7(19) . 2_775

loop_
_geom_bond_atom_site_label_1
_geom_bond_atom_site_label_2
_geom_bond_distance
_geom_bond_site_symmetry_2
U2 O2 1.763(11) .
U2 O1 1.771(11) .
U2 O5 2.256(10) .
U2 O3 2.410(9) .
U2 O4 2.437(10) .
U2 N1 2.523(11) .
U2 N2 2.556(10) .
U2 C13 2.799(14) .
U3 O19 1.743(13) .
U3 O18 1.748(14) .
U3 O16 2.342(19) 2_765
U3 O20 2.369(9) .
U3 O17 2.384(14) .
U3 O21 2.419(14) .
U3 O22 2.478(14) .
O10 C49 1.231(18) .
O11 C49 1.291(17) .
O11 U1 2.280(10) .
O14 U1 1.766(8) .
O12 C47 1.265(15) .
O12 U1 2.369(8) .
N1 C1 1.334(16) .
N1 C12 1.368(16) .
O4 C13 1.269(16) .
O20 C47 1.247(16) 2_765
O3 C13 1.264(16) .
N2 C10 1.315(17) .
N2 C11 1.366(17) .
N3 C31 1.34(2) .
N3 C32 1.357(18) .
N3 U1 2.611(11) .
O13 U1 1.766(9) .
N4 C22 1.316(19) .
N4 C33 1.327(18) .
N4 U1 2.640(12) .
O8 C41 1.227(18) .
C1 C2 1.407(18) .
C11 C7 1.412(19) .
C11 C12 1.441(17) .
C7 C8 1.41(2) .
C7 C6 1.44(2) .
C31 C30 1.40(2) .
C6 C5 1.354(19) .
C30 C29 1.36(2) .
C10 C9 1.39(2) .
C5 C4 1.445(18) .
C4 C3 1.404(18) .
C4 C12 1.406(18) .
O9 C42 1.206(17) .
C25 C24 1.39(2) .
C25 C33 1.424(19) .
C25 C26 1.45(2) .
C44 C43 1.373(18) .
C44 C45 1.406(18) .
C46 C45 1.391(18) .
C46 C48 1.403(17) .
C46 C47 1.521(16) .
C3 C2 1.362(18) .
C32 C33 1.44(2) .
C32 C28 1.44(2) .
C26 C27 1.35(3) .
O5 C34 1.290(18) .
C13 C14 1.476(15) .
C48 C50 1.385(18) .
C48 C49 1.512(18) .
C38 C39 1.384(19) .
C38 C37 1.396(19) .
C50 C43 1.402(18) .
C37 C36 1.38(2) .
C37 C42 1.515(19) .
C43 C42 1.510(17) .
C36 C35 1.399(18) .
C35 C40 1.398(19) .
C35 C34 1.48(2) .
C29 C28 1.40(2) .
U1 O7 2.314(9) 1_654
C28 C27 1.43(2) .
O6 C34 1.224(18) .
O7 C41 1.270(17) .
O7 U1 2.314(9) 1_456
C40 C39 1.38(2) .
C40 C41 1.524(18) .
C47 O20 1.247(16) 2_765
C8 C9 1.36(2) .
C23 C24 1.36(2) .
C23 C22 1.397(19) .
C19 C20 1.3900 .
C19 C18 1.3900 .
C20 C14 1.3900 .
C20 C21 1.556(19) .
C14 C15 1.3900 .
C15 C16 1.3900 .
C16 C18 1.3900 .
C16 C17 1.49(3) .
C18 C17 1.51(3) 2_775
O17 C21 1.19(3) .
O16 C21 1.19(3) .
O16 U3 2.342(19) 2_765
O15 C17 1.22(3) .
C17 C18 1.51(3) 2_775

loop_
_geom_torsion_atom_site_label_1
_geom_torsion_atom_site_label_2
_geom_torsion_atom_site_label_3
_geom_torsion_atom_site_label_4
_geom_torsion
_geom_torsion_site_symmetry_1
_geom_torsion_site_symmetry_4
O2 U2 N1 C1 93.0(10) . .
O1 U2 N1 C1 -89.0(10) . .
O5 U2 N1 C1 2.4(10) . .
O3 U2 N1 C1 8(2) . .
O4 U2 N1 C1 -177.2(9) . .
N2 U2 N1 C1 -178.4(11) . .
C13 U2 N1 C1 -178.5(15) . .
O2 U2 N1 C12 -87.8(9) . .
O1 U2 N1 C12 90.2(9) . .
O5 U2 N1 C12 -178.4(9) . .
O3 U2 N1 C12 -173.3(13) . .
O4 U2 N1 C12 2.0(12) . .
N2 U2 N1 C12 0.8(9) . .
C13 U2 N1 C12 1(2) . .
O2 U2 O4 C13 -90.4(9) . .
O1 U2 O4 C13 92.2(9) . .
O5 U2 O4 C13 1.2(11) . .
O3 U2 O4 C13 -0.9(8) . .
N1 U2 O4 C13 -179.4(8) . .
N2 U2 O4 C13 -178.3(9) . .
O19 U3 O20 C47 -127.8(18) . 2_765
O18 U3 O20 C47 50.6(18) . 2_765
O16 U3 O20 C47 138.2(19) 2_765 2_765
O17 U3 O20 C47 150.8(17) . 2_765
O21 U3 O20 C47 -40(2) . 2_765
O22 U3 O20 C47 -39.5(17) . 2_765
O2 U2 O3 C13 91.8(9) . .
O1 U2 O3 C13 -86.6(9) . .
O5 U2 O3 C13 -177.6(9) . .
O4 U2 O3 C13 0.9(8) . .
N1 U2 O3 C13 177.2(13) . .
N2 U2 O3 C13 4.1(11) . .
O2 U2 N2 C10 -89.0(12) . .
O1 U2 N2 C10 91.7(12) . .
O5 U2 N2 C10 -176.8(11) . .
O3 U2 N2 C10 -0.3(14) . .
O4 U2 N2 C10 2.4(12) . .
N1 U2 N2 C10 -178.4(13) . .
C13 U2 N2 C10 1.6(13) . .
O2 U2 N2 C11 86.9(10) . .
O1 U2 N2 C11 -92.4(10) . .
O5 U2 N2 C11 -0.9(15) . .
O3 U2 N2 C11 175.6(9) . .
O4 U2 N2 C11 178.3(10) . .
N1 U2 N2 C11 -2.5(9) . .
C13 U2 N2 C11 177.5(9) . .
C12 N1 C1 C2 -2.5(19) . .
U2 N1 C1 C2 176.8(10) . .
C10 N2 C11 C7 -1(2) . .
U2 N2 C11 C7 -177.6(9) . .
C10 N2 C11 C12 -179.9(13) . .
U2 N2 C11 C12 4.0(15) . .
N2 C11 C7 C8 0.0(19) . .
C12 C11 C7 C8 178.4(12) . .
N2 C11 C7 C6 -178.6(12) . .
C12 C11 C7 C6 -0.2(18) . .
C32 N3 C31 C30 2(2) . .
U1 N3 C31 C30 177.6(11) . .
C8 C7 C6 C5 -176.9(13) . .
C11 C7 C6 C5 2(2) . .
N3 C31 C30 C29 -1(2) . .
C11 N2 C10 C9 2(2) . .
U2 N2 C10 C9 178.1(13) . .
C7 C6 C5 C4 -2(2) . .
C6 C5 C4 C3 179.7(12) . .
C6 C5 C4 C12 0.4(19) . .
C12 C4 C3 C2 -1.0(19) . .
C5 C4 C3 C2 179.7(13) . .
C4 C3 C2 C1 -2(2) . .
N1 C1 C2 C3 4(2) . .
C31 N3 C32 C33 173.7(12) . .
U1 N3 C32 C33 -1.9(17) . .
C31 N3 C32 C28 -3(2) . .
U1 N3 C32 C28 -178.5(10) . .
C24 C25 C26 C27 -177.6(15) . .
C33 C25 C26 C27 2(2) . .
O2 U2 O5 C34 -18(2) . .
O1 U2 O5 C34 160(2) . .
O3 U2 O5 C34 -108(2) . .
O4 U2 O5 C34 -110(2) . .
N1 U2 O5 C34 71(2) . .
N2 U2 O5 C34 69(2) . .
C13 U2 O5 C34 -109(2) . .
C22 N4 C33 C25 -1(2) . .
U1 N4 C33 C25 -178.0(10) . .
C22 N4 C33 C32 178.9(12) . .
U1 N4 C33 C32 1.6(16) . .
C24 C25 C33 N4 0(2) . .
C26 C25 C33 N4 -179.7(13) . .
C24 C25 C33 C32 -180.0(13) . .
C26 C25 C33 C32 0.7(19) . .
N3 C32 C33 N4 0.2(19) . .
C28 C32 C33 N4 176.9(12) . .
N3 C32 C33 C25 179.8(12) . .
C28 C32 C33 C25 -4(2) . .
U2 O3 C13 O4 -1.5(14) . .
U2 O3 C13 C14 179.1(10) . .
U2 O4 C13 O3 1.5(14) . .
U2 O4 C13 C14 -179.1(11) . .
O2 U2 C13 O3 -88.4(9) . .
O1 U2 C13 O3 93.9(9) . .
O5 U2 C13 O3 2.5(10) . .
O4 U2 C13 O3 -178.5(14) . .
N1 U2 C13 O3 -176.7(15) . .
N2 U2 C13 O3 -176.7(8) . .
O2 U2 C13 O4 90.0(9) . .
O1 U2 C13 O4 -87.7(9) . .
O5 U2 C13 O4 -179.1(8) . .
O3 U2 C13 O4 178.5(14) . .
N1 U2 C13 O4 2(2) . .
N2 U2 C13 O4 1.7(9) . .
O2 U2 C13 C14 -108(24) . .
O1 U2 C13 C14 74(24) . .
O5 U2 C13 C14 -17(24) . .
O3 U2 C13 C14 -20(23) . .
O4 U2 C13 C14 162(24) . .
N1 U2 C13 C14 163(22) . .
N2 U2 C13 C14 163(24) . .
C45 C46 C48 C50 -2.1(19) . .
C47 C46 C48 C50 175.7(12) . .
C45 C46 C48 C49 176.3(13) . .
C47 C46 C48 C49 -6(2) . .
C46 C48 C50 C43 2(2) . .
C49 C48 C50 C43 -176.5(12) . .
C48 C46 C45 C44 -0.9(19) . .
C47 C46 C45 C44 -178.9(12) . .
C43 C44 C45 C46 4(2) . .
C39 C38 C37 C36 -5(2) . .
C39 C38 C37 C42 166.1(13) . .
C45 C44 C43 C50 -3.9(19) . .
C45 C44 C43 C42 176.6(12) . .
C48 C50 C43 C44 1(2) . .
C48 C50 C43 C42 -179.6(12) . .
C38 C37 C36 C35 4(2) . .
C42 C37 C36 C35 -166.9(13) . .
C37 C36 C35 C40 1(2) . .
C37 C36 C35 C34 -177.8(14) . .
C31 C30 C29 C28 0(2) . .
C44 C43 C42 O9 168.5(14) . .
C50 C43 C42 O9 -10.9(19) . .
C44 C43 C42 C37 -15(2) . .
C50 C43 C42 C37 166.0(13) . .
C36 C37 C42 O9 142.6(15) . .
C38 C37 C42 O9 -29(2) . .
C36 C37 C42 C43 -34(2) . .
C38 C37 C42 C43 154.6(13) . .
C49 O11 U1 O14 -24.8(13) . .
C49 O11 U1 O13 157.8(13) . .
C49 O11 U1 O7 66.3(15) . 1_654
C49 O11 U1 O12 64.8(13) . .
C49 O11 U1 N3 -107.4(13) . .
C49 O11 U1 N4 -125.2(12) . .
C47 O12 U1 O14 134.5(12) . .
C47 O12 U1 O13 -45.1(12) . .
C47 O12 U1 O11 40.5(11) . .
C47 O12 U1 O7 -138.6(12) . 1_654
C47 O12 U1 N3 54.4(14) . .
C47 O12 U1 N4 -125.1(11) . .
C31 N3 U1 O14 -75.5(11) . .
C32 N3 U1 O14 99.8(10) . .
C31 N3 U1 O13 105.5(11) . .
C32 N3 U1 O13 -79.1(10) . .
C31 N3 U1 O11 20.1(10) . .
C32 N3 U1 O11 -164.5(11) . .
C31 N3 U1 O7 -154.8(10) . 1_654
C32 N3 U1 O7 20.6(12) . 1_654
C31 N3 U1 O12 6.7(14) . .
C32 N3 U1 O12 -177.9(9) . .
C31 N3 U1 N4 -173.5(11) . .
C32 N3 U1 N4 1.9(10) . .
C22 N4 U1 O14 100.3(11) . .
C33 N4 U1 O14 -82.4(10) . .
C22 N4 U1 O13 -81.3(11) . .
C33 N4 U1 O13 96.0(10) . .
C22 N4 U1 O11 -159.3(9) . .
C33 N4 U1 O11 18.0(12) . .
C22 N4 U1 O7 14.1(10) . 1_654
C33 N4 U1 O7 -168.6(10) . 1_654
C22 N4 U1 O12 0.7(14) . .
C33 N4 U1 O12 178.0(8) . .
C22 N4 U1 N3 -179.0(11) . .
C33 N4 U1 N3 -1.7(9) . .
C30 C29 C28 C27 -178.8(14) . .
C30 C29 C28 C32 -1(2) . .
N3 C32 C28 C29 2(2) . .
C33 C32 C28 C29 -174.1(13) . .
N3 C32 C28 C27 -179.6(13) . .
C33 C32 C28 C27 4(2) . .
C36 C35 C40 C39 -5(2) . .
C34 C35 C40 C39 174.3(14) . .
C36 C35 C40 C41 163.8(13) . .
C34 C35 C40 C41 -17(2) . .
U1 O12 C47 O20 94.8(15) . 2_765
U1 O12 C47 C46 -88.5(15) . .
C45 C46 C47 O20 39.9(18) . 2_765
C48 C46 C47 O20 -138.1(14) . 2_765
C45 C46 C47 O12 -137.1(13) . .
C48 C46 C47 O12 45.0(19) . .
U1 O7 C41 O8 62(2) 1_456 .
U1 O7 C41 C40 -112.3(14) 1_456 .
C39 C40 C41 O8 -75(2) . .
C35 C40 C41 O8 116.1(19) . .
C39 C40 C41 O7 99.6(17) . .
C35 C40 C41 O7 -69.4(19) . .
C11 C7 C8 C9 1(2) . .
C6 C7 C8 C9 179.3(14) . .
U2 O5 C34 O6 -107(2) . .
U2 O5 C34 C35 73(3) . .
C40 C35 C34 O6 -11(2) . .
C36 C35 C34 O6 168.4(16) . .
C40 C35 C34 O5 170.2(14) . .
C36 C35 C34 O5 -11(2) . .
C35 C40 C39 C38 3(2) . .
C41 C40 C39 C38 -165.9(14) . .
C37 C38 C39 C40 2(2) . .
C22 C23 C24 C25 0(2) . .
C33 C25 C24 C23 1(2) . .
C26 C25 C24 C23 180.0(13) . .
C18 C19 C20 C14 0.0 . .
C18 C19 C20 C21 172.0(17) . .
C19 C20 C14 C15 0.0 . .
C21 C20 C14 C15 -171.4(18) . .
C19 C20 C14 C13 -177.5(12) . .
C21 C20 C14 C13 11(2) . .
O3 C13 C14 C15 10.7(17) . .
O4 C13 C14 C15 -168.6(12) . .
U2 C13 C14 C15 30(24) . .
O3 C13 C14 C20 -171.7(12) . .
O4 C13 C14 C20 9.0(18) . .
U2 C13 C14 C20 -152(23) . .
C20 C14 C15 C16 0.0 . .
C13 C14 C15 C16 177.7(11) . .
C14 C15 C16 C18 0.0 . .
C14 C15 C16 C17 -178(2) . .
C15 C16 C18 C19 0.0 . .
C17 C16 C18 C19 178(2) . .
C15 C16 C18 C17 -170(2) . 2_775
C17 C16 C18 C17 8(3) . 2_775
C20 C19 C18 C16 0.0 . .
C20 C19 C18 C17 169(2) . 2_775
O19 U3 O17 C21 -67(3) . .
O18 U3 O17 C21 114(3) . .
O16 U3 O17 C21 26(3) 2_765 .
O20 U3 O17 C21 14(3) . .
O21 U3 O17 C21 -158(3) . .
O22 U3 O17 C21 -151(2) . .
C25 C26 C27 C28 -1(2) . .
C29 C28 C27 C26 176.4(15) . .
C32 C28 C27 C26 -1(2) . .
C7 C8 C9 C10 0(3) . .
N2 C10 C9 C8 -1(3) . .
U1 O11 C49 O10 87.6(17) . .
U1 O11 C49 C48 -96.1(15) . .
C50 C48 C49 O10 24(2) . .
C46 C48 C49 O10 -154.0(14) . .
C50 C48 C49 O11 -152.0(13) . .
C46 C48 C49 O11 30(2) . .
C33 N4 C22 C23 1(2) . .
U1 N4 C22 C23 178.8(10) . .
C24 C23 C22 N4 -1(2) . .
C1 N1 C12 C4 -0.7(18) . .
U2 N1 C12 C4 -179.9(9) . .
C1 N1 C12 C11 -179.9(11) . .
U2 N1 C12 C11 0.8(15) . .
C3 C4 C12 N1 2.3(18) . .
C5 C4 C12 N1 -178.4(12) . .
C3 C4 C12 C11 -178.4(11) . .
C5 C4 C12 C11 0.9(18) . .
N2 C11 C12 N1 -3.2(18) . .
C7 C11 C12 N1 178.3(11) . .
N2 C11 C12 C4 177.5(12) . .
C7 C11 C12 C4 -1.0(18) . .
U3 O16 C21 O17 -133(6) 2_765 .
U3 O16 C21 C20 53(7) 2_765 .
U3 O17 C21 O16 -21(4) . .
U3 O17 C21 C20 152.2(15) . .
C14 C20 C21 O16 -115.8(19) . .
C19 C20 C21 O16 72(2) . .
C14 C20 C21 O17 71(2) . .
C19 C20 C21 O17 -101.1(19) . .
C15 C16 C17 O15 1(4) . .
C18 C16 C17 O15 -177(3) . .
C15 C16 C17 C18 169(3) . 2_775
C18 C16 C17 C18 -9(4) . 2_775
